data_7203193
loop_
_publ_author_name
'Smith, Martin B.'
'Dale, Sophie H.'
'Coles, Simon J.'
'Gelbrich, Thomas'
'Hursthouse, Michael B.'
'Light, Mark E.'

_publ_section_title
;
 Isomeric dinuclear gold(i) complexes with highly functionalised
 ditertiary phosphines: Self-assembly of dimers, rings and 1-D
 polymeric chains
;
_journal_issue 2
_journal_name_full CrystEngComm
_journal_page_first 140
_journal_paper_doi 10.1039/b516023e
_journal_volume 8
_journal_year 2006
_chemical_formula_sum 'C37 H39 Au2 Cl2 N O4 P2'
_chemical_formula_weight 1088.47
_chemical_name_systematic
;
?
;
_space_group_IT_number 2
_symmetry_cell_setting triclinic
_symmetry_space_group_name_Hall '-P 1'
_symmetry_space_group_name_H-M 'P -1'
_atom_sites_solution_hydrogens geom
_atom_sites_solution_primary direct
_atom_sites_solution_secondary difmap
_audit_creation_method SHELXL-97
_cell_angle_alpha 83.41(3)
_cell_angle_beta 73.92(3)
_cell_angle_gamma 85.81(3)
_cell_formula_units_Z 2
_cell_length_a 11.288(2)
_cell_length_b 11.664(2)
_cell_length_c 14.665(3)
_cell_measurement_reflns_used 32842
_cell_measurement_temperature 120(2)
_cell_measurement_theta_max 27.48
_cell_measurement_theta_min 2.91
_cell_volume 1841.3(7)
_computing_cell_refinement 'DENZO, COLLECT'
_computing_data_collection 'DENZO (Otwinowski & Minor, 1997) & COLLECT (Hooft, 1998)'
_computing_data_reduction 'DENZO, COLLECT'
_computing_molecular_graphics 'Bruker SHEXTL and local programs'
_computing_publication_material 'Bruker SHEXTL and local programs'
_computing_structure_refinement 'SHELXL-97 (Sheldrick, 1997)'
_computing_structure_solution 'SHELXS-97 (Sheldrick, 1997)'
_diffrn_ambient_temperature 120(2)
_diffrn_detector_area_resol_mean 9.091
_diffrn_measured_fraction_theta_full 0.981
_diffrn_measured_fraction_theta_max 0.981
_diffrn_measurement_device_type 'Nonius KappaCCD Area Detector'
_diffrn_measurement_method '\f and \w scans'
_diffrn_radiation_monochromator graphite
_diffrn_radiation_source 'Nonius FR591 rotating anode'
_diffrn_radiation_type MoK\a
_diffrn_radiation_wavelength 0.71073
_diffrn_reflns_av_R_equivalents 0.0636
_diffrn_reflns_av_sigmaI/netI 0.0453
_diffrn_reflns_limit_h_max 14
_diffrn_reflns_limit_h_min -14
_diffrn_reflns_limit_k_max 15
_diffrn_reflns_limit_k_min -15
_diffrn_reflns_limit_l_max 19
_diffrn_reflns_limit_l_min -18
_diffrn_reflns_number 28458
_diffrn_reflns_theta_full 27.44
_diffrn_reflns_theta_max 27.44
_diffrn_reflns_theta_min 3.00
_diffrn_standards_decay_% 0
_exptl_absorpt_coefficient_mu 8.230
_exptl_absorpt_correction_T_max 0.7343
_exptl_absorpt_correction_T_min 0.2065
_exptl_absorpt_correction_type multi-scan
_exptl_absorpt_process_details 'SORTAV (Blessing, 1997)'
_exptl_crystal_colour colourless
_exptl_crystal_density_diffrn 1.965
_exptl_crystal_density_method 'not measured'
_exptl_crystal_description needle
_exptl_crystal_F_000 1046
_exptl_crystal_size_max 0.28
_exptl_crystal_size_mid 0.06
_exptl_crystal_size_min 0.04
_refine_diff_density_max 1.696
_refine_diff_density_min -2.074
_refine_diff_density_rms 0.150
_refine_ls_extinction_coef 0.00166(12)
_refine_ls_extinction_expression Fc^*^=kFc[1+0.001xFc^2^\l^3^/sin(2\q)]^-1/4^
_refine_ls_extinction_method SHELXL
_refine_ls_goodness_of_fit_ref 1.054
_refine_ls_hydrogen_treatment constr
_refine_ls_matrix_type full
_refine_ls_number_parameters 452
_refine_ls_number_reflns 8249
_refine_ls_number_restraints 0
_refine_ls_restrained_S_all 1.054
_refine_ls_R_factor_all 0.0346
_refine_ls_R_factor_gt 0.0290
_refine_ls_shift/su_max 0.008
_refine_ls_shift/su_mean 0.000
_refine_ls_structure_factor_coef Fsqd
_refine_ls_weighting_details 'calc w=1/[\s^2^(Fo^2^)+(0.0198P)^2^+4.6428P] where P=(Fo^2^+2Fc^2^)/3'
_refine_ls_weighting_scheme calc
_refine_ls_wR_factor_gt 0.0683
_refine_ls_wR_factor_ref 0.0707
_reflns_number_gt 7368
_reflns_number_total 8249
_reflns_threshold_expression >2sigma(I)
_cod_data_source_file b516023e.txt
_cod_data_source_block 6a
_cod_depositor_comments
;
The following automatic conversions were performed:
'_symmetry_cell_setting' value 'Triclinic' changed to 'triclinic'
according to '/home/saulius/struct/CIF-dictionaries/cif_core.dic'
dictionary named 'cif_core.dic' version 2.4.1 from 2010-06-29.

Automatic conversion script
Id: cif_fix_enum 1527 2010-12-29 10:47:43Z saulius 
;
_cod_original_sg_symbol_H-M P-1
_cod_database_code 7203193

loop_
_symmetry_equiv_pos_as_xyz
'x, y, z'
'-x, -y, -z'

loop_
_atom_site_label
_atom_site_type_symbol
_atom_site_fract_x
_atom_site_fract_y
_atom_site_fract_z
_atom_site_U_iso_or_equiv
_atom_site_adp_type
_atom_site_occupancy
_atom_site_symmetry_multiplicity
_atom_site_calc_flag
_atom_site_refinement_flags
_atom_site_disorder_assembly
_atom_site_disorder_group
C1 C 0.2244(4) 0.4361(4) 0.2032(3) 0.0202(8) Uani 1 1 d . B .
H1A H 0.2566 0.4086 0.1392 0.024 Uiso 1 1 calc R . .
H1B H 0.1453 0.4798 0.2053 0.024 Uiso 1 1 calc R . .
C2 C 0.2613(4) 0.5983(4) 0.2851(3) 0.0211(8) Uani 1 1 d . B .
H2A H 0.2997 0.5851 0.3387 0.025 Uiso 1 1 calc R . .
H2B H 0.1715 0.5881 0.3117 0.025 Uiso 1 1 calc R . .
C3 C 0.4391(4) 0.4901(4) 0.1871(3) 0.0198(8) Uani 1 1 d . B .
C4 C 0.5181(4) 0.5323(4) 0.2335(3) 0.0230(9) Uani 1 1 d . . .
H4 H 0.4844 0.5674 0.2910 0.028 Uiso 1 1 calc R A 1
C5 C 0.6445(4) 0.5227(4) 0.1957(3) 0.0236(9) Uani 1 1 d . B 1
H5 H 0.6964 0.5520 0.2279 0.028 Uiso 1 1 calc R B 1
O3' O 0.7147(6) 0.5560(6) 0.2467(5) 0.0369(16) Uani 0.50 1 d P C 2
C6 C 0.6978(4) 0.4717(4) 0.1125(3) 0.0230(9) Uani 1 1 d . . .
C7 C 0.6175(4) 0.4221(4) 0.0706(3) 0.0234(9) Uani 1 1 d . B 1
H7 H 0.6515 0.3817 0.0160 0.028 Uiso 1 1 calc R B 1
O3 O 0.6606(5) 0.3658(5) -0.0064(4) 0.0232(13) Uani 0.50 1 d P D 2
C8 C 0.4913(4) 0.4309(4) 0.1071(3) 0.0226(9) Uani 1 1 d . . .
H8 H 0.4397 0.3964 0.0776 0.027 Uiso 1 1 calc R B 1
C9 C 0.8294(4) 0.4763(4) 0.0659(3) 0.0238(9) Uani 1 1 d . B .
C10 C 0.0766(4) 0.2347(4) 0.2688(3) 0.0194(8) Uani 1 1 d . B .
C11 C 0.0873(4) 0.1166(4) 0.2590(3) 0.0251(9) Uani 1 1 d . . .
H11 H 0.1590 0.0727 0.2662 0.030 Uiso 1 1 calc R . .
C12 C -0.0072(4) 0.0633(4) 0.2387(3) 0.0295(10) Uani 1 1 d . . .
H12 H 0.0001 -0.0171 0.2318 0.035 Uiso 1 1 calc R . .
C13 C -0.1121(4) 0.1272(4) 0.2285(3) 0.0294(10) Uani 1 1 d . . .
H13 H -0.1759 0.0907 0.2135 0.035 Uiso 1 1 calc R . .
C14 C -0.1240(4) 0.2436(4) 0.2401(4) 0.0323(11) Uani 1 1 d . . .
H14 H -0.1966 0.2867 0.2338 0.039 Uiso 1 1 calc R . .
C15 C -0.0312(4) 0.2981(4) 0.2608(3) 0.0281(10) Uani 1 1 d . . .
H15 H -0.0404 0.3780 0.2696 0.034 Uiso 1 1 calc R . .
C16 C 0.3373(4) 0.2201(3) 0.2613(3) 0.0198(8) Uani 1 1 d . B .
C17 C 0.3692(4) 0.1731(4) 0.1737(3) 0.0227(9) Uani 1 1 d . . .
H17 H 0.3159 0.1861 0.1332 0.027 Uiso 1 1 calc R . .
C18 C 0.4784(4) 0.1075(4) 0.1459(3) 0.0280(10) Uani 1 1 d . . .
H18 H 0.4996 0.0743 0.0869 0.034 Uiso 1 1 calc R . .
C19 C 0.5564(4) 0.0908(4) 0.2052(4) 0.0333(11) Uani 1 1 d . . .
H19 H 0.6311 0.0459 0.1865 0.040 Uiso 1 1 calc R . .
C20 C 0.5263(4) 0.1391(4) 0.2913(4) 0.0317(10) Uani 1 1 d . . .
H20 H 0.5811 0.1280 0.3308 0.038 Uiso 1 1 calc R . .
C21 C 0.4164(4) 0.2034(4) 0.3201(3) 0.0245(9) Uani 1 1 d . . .
H21 H 0.3953 0.2357 0.3794 0.029 Uiso 1 1 calc R . .
C22 C 0.1773(3) 0.7833(3) 0.1586(3) 0.0163(8) Uani 1 1 d . B .
C23 C 0.2116(4) 0.8561(4) 0.0761(3) 0.0288(10) Uani 1 1 d . . .
H23 H 0.2918 0.8859 0.0568 0.035 Uiso 1 1 calc R . .
C24 C 0.1305(5) 0.8867(5) 0.0206(4) 0.0389(12) Uani 1 1 d . . .
H24 H 0.1558 0.9363 -0.0367 0.047 Uiso 1 1 calc R . .
C25 C 0.0129(4) 0.8452(4) 0.0486(3) 0.0335(11) Uani 1 1 d . . .
H25 H -0.0422 0.8657 0.0102 0.040 Uiso 1 1 calc R . .
C26 C -0.0245(4) 0.7734(4) 0.1328(3) 0.0253(9) Uani 1 1 d . . .
H26 H -0.1054 0.7450 0.1521 0.030 Uiso 1 1 calc R . .
C27 C 0.0559(4) 0.7432(4) 0.1886(3) 0.0222(9) Uani 1 1 d . . .
H27 H 0.0297 0.6957 0.2470 0.027 Uiso 1 1 calc R . .
C28 C -0.2340(4) 0.1735(4) 0.6648(3) 0.0212(8) Uani 1 1 d . . .
C29 C -0.1180(4) 0.1915(4) 0.6007(3) 0.0263(9) Uani 1 1 d . . .
H29 H -0.0635 0.2415 0.6140 0.032 Uiso 1 1 calc R . .
C30 C -0.0822(4) 0.1366(4) 0.5177(3) 0.0317(11) Uani 1 1 d . . .
H30 H -0.0029 0.1484 0.4749 0.038 Uiso 1 1 calc R . .
C31 C -0.1615(5) 0.0647(4) 0.4970(3) 0.0321(11) Uani 1 1 d . . .
H31 H -0.1371 0.0280 0.4397 0.039 Uiso 1 1 calc R . .
C32 C -0.2768(4) 0.0464(4) 0.5604(3) 0.0294(10) Uani 1 1 d . . .
H32 H -0.3313 -0.0028 0.5462 0.035 Uiso 1 1 calc R . .
C33 C -0.3128(4) 0.0996(4) 0.6441(3) 0.0244(9) Uani 1 1 d . . .
H33 H -0.3913 0.0856 0.6876 0.029 Uiso 1 1 calc R . .
C34 C 0.5335(5) 0.3312(5) 0.5300(4) 0.0448(13) Uani 1 1 d . . .
H34A H 0.5736 0.3181 0.5826 0.054 Uiso 1 1 calc R . .
H34B H 0.4853 0.4057 0.5360 0.054 Uiso 1 1 calc R . .
C35 C 0.6302(5) 0.3361(5) 0.4357(4) 0.0502(14) Uani 1 1 d . . .
H35A H 0.6793 0.2631 0.4308 0.075 Uiso 1 1 calc R . .
H35B H 0.6842 0.3998 0.4311 0.075 Uiso 1 1 calc R . .
H35C H 0.5901 0.3485 0.3838 0.075 Uiso 1 1 calc R . .
C36 C 0.3622(5) 0.2317(5) 0.6259(4) 0.0389(12) Uani 1 1 d . . .
H36A H 0.3155 0.3065 0.6354 0.047 Uiso 1 1 calc R . .
H36B H 0.4025 0.2130 0.6781 0.047 Uiso 1 1 calc R . .
C37 C 0.2761(5) 0.1391(5) 0.6281(4) 0.0460(13) Uani 1 1 d . . .
H37A H 0.2332 0.1600 0.5784 0.069 Uiso 1 1 calc R . .
H37B H 0.2154 0.1312 0.6906 0.069 Uiso 1 1 calc R . .
H37C H 0.3231 0.0657 0.6166 0.069 Uiso 1 1 calc R . .
N1 N 0.3119(3) 0.5120(3) 0.2187(3) 0.0215(7) Uani 1 1 d . . .
O2 O 0.8972(3) 0.5199(3) 0.1088(2) 0.0339(8) Uani 1 1 d . . .
H2 H 0.9687 0.5269 0.0722 0.051 Uiso 1 1 calc R B .
O1 O 0.8722(3) 0.4412(3) -0.0157(2) 0.0357(8) Uani 1 1 d . . .
O4 O 0.4532(3) 0.2400(3) 0.5366(2) 0.0368(8) Uani 1 1 d . . .
P1 P 0.19692(9) 0.30966(9) 0.29499(7) 0.0181(2) Uani 1 1 d . . .
P2 P 0.28627(9) 0.74951(9) 0.22978(7) 0.0183(2) Uani 1 1 d . . .
Cl1 Cl 0.09921(10) 0.43561(10) 0.58938(7) 0.0281(2) Uani 1 1 d . . .
Cl2 Cl 0.67803(10) 0.82792(12) 0.06208(8) 0.0364(3) Uani 1 1 d . . .
Au1 Au 0.149215(13) 0.368471(13) 0.441028(11) 0.01945(6) Uani 1 1 d . B .
Au2 Au 0.480297(13) 0.784855(14) 0.146534(11) 0.02143(6) Uani 1 1 d . B .
H3' H 0.811(10) 0.558(9) 0.204(7) 0.032 Uiso 0.50 1 d P E 3
H3 H 0.751(10) 0.377(9) -0.026(7) 0.032 Uiso 0.50 1 d P F 3

loop_
_atom_site_aniso_label
_atom_site_aniso_U_11
_atom_site_aniso_U_22
_atom_site_aniso_U_33
_atom_site_aniso_U_23
_atom_site_aniso_U_13
_atom_site_aniso_U_12
C1 0.0170(19) 0.020(2) 0.024(2) -0.0018(16) -0.0060(16) -0.0014(16)
C2 0.018(2) 0.022(2) 0.022(2) -0.0012(16) -0.0040(16) -0.0017(16)
C3 0.0160(19) 0.019(2) 0.021(2) 0.0034(16) -0.0021(15) -0.0003(15)
C4 0.019(2) 0.029(2) 0.020(2) -0.0025(17) -0.0052(16) 0.0045(17)
C5 0.018(2) 0.032(2) 0.024(2) -0.0027(17) -0.0091(17) -0.0038(17)
O3' 0.027(3) 0.047(4) 0.041(4) -0.017(3) -0.012(3) 0.002(3)
C6 0.020(2) 0.021(2) 0.026(2) 0.0019(17) -0.0055(17) 0.0011(16)
C7 0.023(2) 0.020(2) 0.024(2) -0.0027(17) -0.0009(17) 0.0000(17)
O3 0.018(3) 0.027(3) 0.023(3) -0.012(2) 0.001(2) -0.001(2)
C8 0.019(2) 0.022(2) 0.025(2) -0.0002(17) -0.0042(16) -0.0033(16)
C9 0.022(2) 0.020(2) 0.029(2) 0.0040(17) -0.0087(18) 0.0025(17)
C10 0.0161(19) 0.023(2) 0.019(2) -0.0021(16) -0.0038(15) -0.0044(16)
C11 0.020(2) 0.023(2) 0.031(2) -0.0062(18) -0.0053(17) 0.0013(17)
C12 0.016(2) 0.030(3) 0.043(3) -0.010(2) -0.0036(18) -0.0042(18)
C13 0.024(2) 0.034(3) 0.033(3) -0.004(2) -0.0096(19) -0.0083(19)
C14 0.021(2) 0.035(3) 0.043(3) 0.002(2) -0.014(2) -0.0017(19)
C15 0.022(2) 0.023(2) 0.040(3) 0.0017(19) -0.0104(19) -0.0032(18)
C16 0.0166(19) 0.017(2) 0.026(2) -0.0008(16) -0.0050(16) -0.0046(15)
C17 0.019(2) 0.026(2) 0.023(2) -0.0033(17) -0.0058(16) -0.0016(17)
C18 0.022(2) 0.025(2) 0.034(3) -0.0063(19) -0.0008(18) -0.0038(18)
C19 0.014(2) 0.029(3) 0.055(3) -0.007(2) -0.005(2) -0.0016(18)
C20 0.023(2) 0.032(3) 0.045(3) -0.007(2) -0.017(2) 0.0006(19)
C21 0.023(2) 0.026(2) 0.027(2) -0.0042(17) -0.0091(17) -0.0047(17)
C22 0.0110(17) 0.020(2) 0.019(2) -0.0031(15) -0.0060(15) 0.0030(15)
C23 0.018(2) 0.035(3) 0.027(2) 0.0070(19) -0.0004(17) -0.0019(18)
C24 0.031(3) 0.053(3) 0.028(3) 0.009(2) -0.007(2) 0.005(2)
C25 0.030(2) 0.040(3) 0.033(3) -0.001(2) -0.017(2) 0.006(2)
C26 0.021(2) 0.024(2) 0.033(2) -0.0059(18) -0.0099(18) 0.0016(17)
C27 0.020(2) 0.020(2) 0.026(2) -0.0008(16) -0.0060(17) -0.0020(16)
C28 0.021(2) 0.020(2) 0.022(2) -0.0019(16) -0.0049(16) -0.0011(16)
C29 0.026(2) 0.025(2) 0.028(2) -0.0049(18) -0.0040(18) -0.0048(18)
C30 0.026(2) 0.035(3) 0.029(3) -0.006(2) 0.0036(19) -0.006(2)
C31 0.040(3) 0.030(3) 0.025(2) -0.0080(19) -0.003(2) -0.005(2)
C32 0.035(3) 0.030(3) 0.026(2) -0.0070(19) -0.0089(19) -0.010(2)
C33 0.025(2) 0.022(2) 0.027(2) -0.0001(17) -0.0066(17) -0.0064(17)
C34 0.055(3) 0.037(3) 0.050(3) -0.006(2) -0.027(3) -0.003(3)
C35 0.046(3) 0.045(3) 0.062(4) 0.003(3) -0.020(3) -0.008(3)
C36 0.041(3) 0.041(3) 0.038(3) -0.010(2) -0.015(2) 0.006(2)
C37 0.049(3) 0.041(3) 0.045(3) -0.007(2) -0.007(3) 0.000(3)
N1 0.0159(16) 0.0185(18) 0.0284(19) -0.0015(14) -0.0037(14) -0.0011(14)
O2 0.0170(15) 0.050(2) 0.0334(19) -0.0006(15) -0.0052(13) -0.0077(15)
O1 0.0244(16) 0.039(2) 0.038(2) -0.0098(15) 0.0036(14) -0.0048(14)
O4 0.044(2) 0.035(2) 0.037(2) -0.0076(15) -0.0178(16) -0.0049(16)
P1 0.0160(5) 0.0180(5) 0.0211(5) -0.0022(4) -0.0060(4) -0.0014(4)
P2 0.0151(5) 0.0191(5) 0.0199(5) -0.0015(4) -0.0029(4) -0.0022(4)
Cl1 0.0297(5) 0.0325(6) 0.0219(5) -0.0065(4) -0.0043(4) -0.0043(4)
Cl2 0.0166(5) 0.0589(8) 0.0307(6) 0.0015(5) -0.0018(4) -0.0099(5)
Au1 0.01910(9) 0.01934(10) 0.01964(10) -0.00148(6) -0.00429(6) -0.00355(6)
Au2 0.01448(9) 0.02722(10) 0.02138(10) -0.00040(7) -0.00296(6) -0.00368(6)

loop_
_atom_type_symbol
_atom_type_description
_atom_type_scat_dispersion_real
_atom_type_scat_dispersion_imag
_atom_type_scat_source
C C 0.0033 0.0016 'International Tables Vol C Tables 4.2.6.8 and 6.1.1.4'
H H 0.0000 0.0000 'International Tables Vol C Tables 4.2.6.8 and 6.1.1.4'
N N 0.0061 0.0033 'International Tables Vol C Tables 4.2.6.8 and 6.1.1.4'
O O 0.0106 0.0060 'International Tables Vol C Tables 4.2.6.8 and 6.1.1.4'
P P 0.1023 0.0942 'International Tables Vol C Tables 4.2.6.8 and 6.1.1.4'
Cl Cl 0.1484 0.1585 'International Tables Vol C Tables 4.2.6.8 and 6.1.1.4'
Au Au -2.0133 8.8022 'International Tables Vol C Tables 4.2.6.8 and 6.1.1.4'

loop_
_geom_angle_atom_site_label_1
_geom_angle_atom_site_label_2
_geom_angle_atom_site_label_3
_geom_angle
_geom_angle_site_symmetry_1
_geom_angle_site_symmetry_3
_geom_angle_publ_flag
N1 C1 P1 111.4(3) . . ?
N1 C2 P2 113.5(3) . . ?
C8 C3 N1 121.4(4) . . ?
C8 C3 C4 118.5(4) . . ?
N1 C3 C4 120.1(4) . . ?
C5 C4 C3 120.1(4) . . ?
C6 C5 C4 122.1(4) . . ?
C5 C6 C7 117.0(4) . . ?
C5 C6 C9 121.7(4) . . ?
C7 C6 C9 121.1(4) . . ?
C8 C7 C6 121.7(4) . . ?
C7 C8 C3 120.3(4) . . ?
O1 C9 O2 122.3(4) . . ?
O1 C9 C6 119.8(4) . . ?
O2 C9 C6 117.9(4) . . ?
C11 C10 C15 119.7(4) . . ?
C11 C10 P1 122.0(3) . . ?
C15 C10 P1 118.3(3) . . ?
C12 C11 C10 119.8(4) . . ?
C13 C12 C11 120.2(4) . . ?
C14 C13 C12 120.1(4) . . ?
C13 C14 C15 120.6(4) . . ?
C14 C15 C10 119.6(4) . . ?
C21 C16 C17 120.1(4) . . ?
C21 C16 P1 120.1(3) . . ?
C17 C16 P1 119.8(3) . . ?
C18 C17 C16 120.2(4) . . ?
C17 C18 C19 119.2(4) . . ?
C20 C19 C18 120.8(4) . . ?
C19 C20 C21 120.2(4) . . ?
C20 C21 C16 119.5(4) . . ?
C23 C22 C27 119.1(4) . . ?
C23 C22 P2 118.7(3) . . ?
C27 C22 P2 122.1(3) . . ?
C22 C23 C24 120.8(4) . . ?
C25 C24 C23 120.2(5) . . ?
C24 C25 C26 119.9(4) . . ?
C27 C26 C25 120.0(4) . . ?
C26 C27 C22 119.9(4) . . ?
C33 C28 C29 119.1(4) . . ?
C33 C28 P2 119.8(3) . 2_566 ?
C29 C28 P2 121.0(3) . 2_566 ?
C30 C29 C28 120.2(4) . . ?
C31 C30 C29 120.3(4) . . ?
C30 C31 C32 119.7(4) . . ?
C33 C32 C31 120.4(4) . . ?
C32 C33 C28 120.2(4) . . ?
O4 C34 C35 109.8(5) . . ?
O4 C36 C37 109.5(4) . . ?
C3 N1 C1 121.9(3) . . ?
C3 N1 C2 120.6(3) . . ?
C1 N1 C2 116.4(3) . . ?
C36 O4 C34 111.1(4) . . ?
C16 P1 C10 106.49(19) . . ?
C16 P1 C1 103.56(19) . . ?
C10 P1 C1 104.01(19) . . ?
C16 P1 Au1 116.21(14) . . ?
C10 P1 Au1 115.05(13) . . ?
C1 P1 Au1 110.25(14) . . ?
C28 P2 C22 108.17(19) 2_566 . ?
C28 P2 C2 100.04(19) 2_566 . ?
C22 P2 C2 107.04(19) . . ?
C28 P2 Au2 113.25(14) 2_566 . ?
C22 P2 Au2 112.48(13) . . ?
C2 P2 Au2 114.92(14) . . ?
P1 Au1 Cl1 178.01(4) . . ?
P2 Au2 Cl2 177.96(4) . . ?

loop_
_geom_bond_atom_site_label_1
_geom_bond_atom_site_label_2
_geom_bond_distance
_geom_bond_site_symmetry_2
_geom_bond_publ_flag
C1 N1 1.452(5) . ?
C1 P1 1.861(4) . ?
C2 N1 1.456(5) . ?
C2 P2 1.862(4) . ?
C3 C8 1.394(6) . ?
C3 N1 1.395(5) . ?
C3 C4 1.407(6) . ?
C4 C5 1.382(6) . ?
C5 C6 1.382(6) . ?
C6 C7 1.414(6) . ?
C6 C9 1.455(6) . ?
C7 C8 1.376(6) . ?
C9 O1 1.264(5) . ?
C9 O2 1.280(5) . ?
C10 C11 1.394(6) . ?
C10 C15 1.403(6) . ?
C10 P1 1.816(4) . ?
C11 C12 1.388(6) . ?
C12 C13 1.387(6) . ?
C13 C14 1.380(7) . ?
C14 C15 1.383(6) . ?
C16 C21 1.393(6) . ?
C16 C17 1.398(6) . ?
C16 P1 1.814(4) . ?
C17 C18 1.389(6) . ?
C18 C19 1.388(7) . ?
C19 C20 1.388(7) . ?
C20 C21 1.388(6) . ?
C22 C23 1.374(6) . ?
C22 C27 1.415(6) . ?
C22 P2 1.818(4) . ?
C23 C24 1.387(7) . ?
C24 C25 1.383(7) . ?
C25 C26 1.390(7) . ?
C26 C27 1.385(6) . ?
C28 C33 1.395(6) . ?
C28 C29 1.398(6) . ?
C28 P2 1.812(4) 2_566 ?
C29 C30 1.386(6) . ?
C30 C31 1.383(7) . ?
C31 C32 1.389(7) . ?
C32 C33 1.385(6) . ?
C34 O4 1.425(6) . ?
C34 C35 1.504(8) . ?
C36 O4 1.421(6) . ?
C36 C37 1.497(8) . ?
P1 Au1 2.2341(12) . ?
P2 C28 1.812(4) 2_566 ?
P2 Au2 2.2345(13) . ?
Cl1 Au1 2.3045(12) . ?
Cl2 Au2 2.2931(13) . ?
